data_7718612
loop_
_publ_author_name
'Sugamata, Koh'
'Furukawa, Riko'
'Amanokura, Natsuki'
'Minoura, Mao'

_publ_section_title
;
 Phenothiazine-dioxide-based Cu-MOFs: preserving porosity through the
 incorporation of substituents into organic linkers.
;
_journal_issue 22
_journal_name_full 'Dalton transactions (Cambridge, England : 2003)'
_journal_page_first 8813
_journal_page_last 8818
_journal_paper_doi 10.1039/d5dt00721f
_journal_volume 54
_journal_year 2025
_chemical_formula_moiety 'C42 H20 N2 O14 S2 Zn2, 6[C3H7NO]'
_chemical_formula_sum 'C66 H76 N10 O20 S2 Zn2'
_chemical_formula_weight 1524.22
_space_group_crystal_system trigonal
_space_group_IT_number 166
_space_group_name_Hall '-R 3 2"'
_space_group_name_H-M_alt 'R -3 m :H'
_atom_sites_solution_hydrogens geom
_atom_sites_solution_primary iterative
_audit_creation_date 2025-04-18
_audit_creation_method
;
Olex2 1.3
(compiled 2020.11.12 svn.r5f609507 for OlexSys, GUI svn.r6408)
;
_audit_update_record
;
2025-04-19 deposited with the CCDC.	2025-04-29 downloaded from the CCDC.
;
_cell_angle_alpha 90
_cell_angle_beta 90
_cell_angle_gamma 120
_cell_formula_units_Z 9
_cell_length_a 29.3475(6)
_cell_length_b 29.3475(6)
_cell_length_c 30.1175(9)
_cell_measurement_reflns_used 22070
_cell_measurement_temperature 233(2)
_cell_measurement_theta_max 25.6720
_cell_measurement_theta_min 1.8230
_cell_volume 22464.2(9)
_computing_data_collection 'CrysAlisPro 1.171.42.58a (Rigaku OD, 2022)'
_computing_data_reduction 'CrysAlisPro 1.171.42.58a (Rigaku OD, 2022)'
_computing_molecular_graphics 'Olex2 1.3 (Dolomanov et al., 2009)'
_computing_publication_material 'Olex2 1.3 (Dolomanov et al., 2009)'
_computing_structure_refinement 'SHELXL 2019/3 (Sheldrick, 2015)'
_computing_structure_solution 'olex2.solve 1.3 (Bourhis et al., 2015)'
_diffrn_ambient_temperature 233.15
_diffrn_measured_fraction_theta_full 0.998
_diffrn_measured_fraction_theta_max 0.998
_diffrn_measurement_device_type 'Bruker Photon II'
_diffrn_measurement_method '\w and \f scans'
_diffrn_radiation_type MoK\a
_diffrn_radiation_wavelength 0.71073
_diffrn_reflns_av_R_equivalents 0.1005
_diffrn_reflns_av_unetI/netI 0.0213
_diffrn_reflns_Laue_measured_fraction_full 0.998
_diffrn_reflns_Laue_measured_fraction_max 0.998
_diffrn_reflns_limit_h_max 36
_diffrn_reflns_limit_h_min -31
_diffrn_reflns_limit_k_max 36
_diffrn_reflns_limit_k_min -36
_diffrn_reflns_limit_l_max 37
_diffrn_reflns_limit_l_min -37
_diffrn_reflns_number 178867
_diffrn_reflns_point_group_measured_fraction_full 0.998
_diffrn_reflns_point_group_measured_fraction_max 0.998
_diffrn_reflns_theta_full 25.242
_diffrn_reflns_theta_max 26.372
_diffrn_reflns_theta_min 2.225
_diffrn_source Synchrotron
_exptl_absorpt_coefficient_mu 0.578
_exptl_absorpt_correction_T_max 1.00000
_exptl_absorpt_correction_T_min 0.70091
_exptl_absorpt_correction_type multi-scan
_exptl_absorpt_process_details
;
CrysAlisPro 1.171.42.49 (Rigaku Oxford Diffraction, 2022)
Empirical absorption correction using spherical harmonics,
implemented in SCALE3 ABSPACK scaling algorithm.
;
_exptl_crystal_colour colorless
_exptl_crystal_density_diffrn 1.014
_exptl_crystal_description block
_exptl_crystal_F_000 7146
_exptl_crystal_size_max 0.02
_exptl_crystal_size_mid 0.02
_exptl_crystal_size_min 0.02
_refine_diff_density_max 1.342
_refine_diff_density_min -0.354
_refine_diff_density_rms 0.067
_refine_ls_extinction_method none
_refine_ls_goodness_of_fit_ref 1.088
_refine_ls_hydrogen_treatment constr
_refine_ls_matrix_type full
_refine_ls_number_parameters 163
_refine_ls_number_reflns 5434
_refine_ls_number_restraints 18
_refine_ls_restrained_S_all 1.136
_refine_ls_R_factor_all 0.0581
_refine_ls_R_factor_gt 0.0538
_refine_ls_shift/su_max 0.001
_refine_ls_shift/su_mean 0.000
_refine_ls_structure_factor_coef Fsqd
_refine_ls_weighting_details 'w=1/[\s^2^(Fo^2^)+(0.1124P)^2^+20.5136P] where P=(Fo^2^+2Fc^2^)/3'
_refine_ls_weighting_scheme calc
_refine_ls_wR_factor_gt 0.1715
_refine_ls_wR_factor_ref 0.1751
_reflns_Friedel_coverage 0.000
_reflns_number_gt 4856
_reflns_number_total 5434
_reflns_threshold_expression 'I > 2\s(I)'
_cod_data_source_file d5dt00721f2.cif
_cod_data_source_block 230810_znantpto2_autored_a
_cod_depositor_comments 'Adding full bibliography for 7718601--7718612.cif.'
_cod_original_cell_volume 22464.2(11)
_cod_original_sg_symbol_H-M 'R -3 m'
_cod_database_code 7718612
_shelx_shelxl_version_number 2019/3
_shelx_space_group_comment
;
The symmetry employed for this shelxl refinement is uniquely defined
by the following loop, which should always be used as a source of
symmetry information in preference to the above space-group names.
They are only intended as comments.
;
_shelx_estimated_absorpt_t_max 0.989
_shelx_estimated_absorpt_t_min 0.989
_olex2_refinement_description
;
1. Fixed Uiso
 At 1.2 times of:
  All C(H) groups
2. Uiso/Uaniso restraints and constraints
O8 \\sim O7 \\sim O006: within 2A with sigma of 0.01 and sigma for terminal
atoms of 0.01 within 2A
Uanis(O8) \\sim Ueq, Uanis(O7) \\sim Ueq, Uanis(O006) \\sim Ueq: with sigma of
0.005 and sigma for terminal atoms of 0.005
3. Rigid body (RIGU) restrains
 O8, O7, O006
 with sigma for 1-2 distances of 0.01 and sigma for 1-3 distances of 0.01
4. Others
 Fixed Sof: O8(0.5)
5.a Aromatic/amide H refined with riding coordinates:
 C11(H11), C00H(H00H), C00I(H00I), C00J(H00J), C00K(H00K), C00L(H00L),
 C00M(H00M)
;
_platon_squeeze_special_details
;
A solvent mask was calculated and 2259 electrons were 
found in a volume of 15922\%A^3^ in 1 void per unit cell. 
This is consistent with the presence of 
6[C3H7NO] per Formula Unit 
which account for 2160 electrons 
per unit cell.
;
_platon_squeeze_void_probe_radius 1.20
_olex2_submission_special_instructions 'No special instructions were received'

loop_
_space_group_symop_operation_xyz
'x, y, z'
'-y, x-y, z'
'-x+y, -x, z'
'x-y, -y, -z'
'-x, -x+y, -z'
'y, x, -z'
'x+2/3, y+1/3, z+1/3'
'-y+2/3, x-y+1/3, z+1/3'
'-x+y+2/3, -x+1/3, z+1/3'
'x-y+2/3, -y+1/3, -z+1/3'
'-x+2/3, -x+y+1/3, -z+1/3'
'y+2/3, x+1/3, -z+1/3'
'x+1/3, y+2/3, z+2/3'
'-y+1/3, x-y+2/3, z+2/3'
'-x+y+1/3, -x+2/3, z+2/3'
'x-y+1/3, -y+2/3, -z+2/3'
'-x+1/3, -x+y+2/3, -z+2/3'
'y+1/3, x+2/3, -z+2/3'
'-x, -y, -z'
'y, -x+y, -z'
'x-y, x, -z'
'-x+y, y, z'
'x, x-y, z'
'-y, -x, z'
'-x+2/3, -y+1/3, -z+1/3'
'y+2/3, -x+y+1/3, -z+1/3'
'x-y+2/3, x+1/3, -z+1/3'
'-x+y+2/3, y+1/3, z+1/3'
'x+2/3, x-y+1/3, z+1/3'
'-y+2/3, -x+1/3, z+1/3'
'-x+1/3, -y+2/3, -z+2/3'
'y+1/3, -x+y+2/3, -z+2/3'
'x-y+1/3, x+2/3, -z+2/3'
'-x+y+1/3, y+2/3, z+2/3'
'x+1/3, x-y+2/3, z+2/3'
'-y+1/3, -x+2/3, z+2/3'

loop_
_atom_site_label
_atom_site_type_symbol
_atom_site_fract_x
_atom_site_fract_y
_atom_site_fract_z
_atom_site_U_iso_or_equiv
_atom_site_adp_type
_atom_site_occupancy
_atom_site_site_symmetry_order
_atom_site_calc_flag
_atom_site_refinement_flags_posn
_atom_site_refinement_flags_adp
_atom_site_refinement_flags_occupancy
_atom_site_disorder_assembly
_atom_site_disorder_group
Zn01 Zn 0.02765(2) 0.51383(2) 0.54355(2) 0.03475(16) Uani 1 2 d S T P . .
O003 O 0.07235(8) 0.48842(9) 0.51383(7) 0.0638(5) Uani 1 1 d . . . . .
O004 O 0.02914(8) 0.46636(9) 0.44933(7) 0.0642(5) Uani 1 1 d . . . . .
O8 O 0.05700(14) 0.5323(4) 0.60510(11) 0.0752(16) Uani 0.5 1 d . U P A -1
O006 O 0.23677(9) 0.47355(18) 0.53518(12) 0.0967(11) Uani 1 2 d S TU P . .
N007 N 0.19875(8) 0.39750(17) 0.40924(13) 0.0742(12) Uani 1 2 d S T P . .
C10 C 0.17194(10) 0.43522(13) 0.46897(10) 0.0587(7) Uani 1 1 d . . . . .
C009 C 0.09922(10) 0.45043(11) 0.45879(10) 0.0557(7) Uani 1 1 d . . . . .
C11 C 0.13993(10) 0.45427(11) 0.48484(9) 0.0558(7) Uani 1 1 d . . . . .
H11 H 0.145981 0.469687 0.513164 0.067 Uiso 1 1 calc R U . . .
C00B C 0.16497(11) 0.41351(14) 0.42665(10) 0.0659(8) Uani 1 1 d . . . . .
S1 S 0.21543(3) 0.43086(6) 0.50544(4) 0.0748(4) Uani 1 2 d S T P . .
C00D C 0.06401(9) 0.47017(10) 0.47551(11) 0.0540(7) Uani 1 1 d . . . . .
C00E C 0.13893(11) 0.2779(2) 0.33772(16) 0.0704(13) Uani 1 2 d S T P . .
C00F C 0.18227(10) 0.3645(2) 0.37052(17) 0.0707(14) Uani 1 2 d S T P . .
C00G C 0.15535(11) 0.3107(2) 0.37648(16) 0.0714(15) Uani 1 2 d S T P . .
C00H C 0.09047(12) 0.42622(15) 0.41713(11) 0.0712(9) Uani 1 1 d . . . . .
H00H H 0.061959 0.421941 0.399783 0.085 Uiso 1 1 calc R U . . .
C00I C 0.12241(12) 0.40882(16) 0.40134(12) 0.0813(11) Uani 1 1 d . . . . .
H00I H 0.116032 0.393360 0.373019 0.098 Uiso 1 1 calc R U . . .
C00J C 0.14290(16) 0.2858(3) 0.4185(2) 0.0975(18) Uani 1 2 d S T P . .
H00J H 0.153429 0.306859 0.444122 0.117 Uiso 1 2 calc R U P . .
C00K C 0.11093(13) 0.2219(3) 0.3435(2) 0.0968(18) Uani 1 2 d S T P . .
H00K H 0.099782 0.199564 0.318634 0.116 Uiso 1 2 calc R U P . .
C00L C 0.11716(19) 0.2343(4) 0.4230(3) 0.134(3) Uani 1 2 d S T P . .
H00L H 0.109776 0.219553 0.451641 0.161 Uiso 1 2 calc R U P . .
C00M C 0.10045(15) 0.2009(3) 0.3855(3) 0.127(3) Uani 1 2 d S T P . .
H00M H 0.082097 0.164194 0.389278 0.152 Uiso 1 2 calc R U P . .
O7 O 0.18900(10) 0.3780(2) 0.52391(16) 0.1135(14) Uani 1 2 d S TU P . .

loop_
_atom_site_aniso_label
_atom_site_aniso_U_11
_atom_site_aniso_U_22
_atom_site_aniso_U_33
_atom_site_aniso_U_23
_atom_site_aniso_U_13
_atom_site_aniso_U_12
Zn01 0.0269(2) 0.03361(19) 0.0415(2) -0.00017(6) -0.00034(12) 0.01347(10)
O003 0.0513(10) 0.0772(13) 0.0775(13) -0.0159(11) 0.0027(9) 0.0430(10)
O004 0.0523(11) 0.0802(14) 0.0788(13) -0.0064(11) 0.0024(10) 0.0473(11)
O8 0.0666(18) 0.091(4) 0.0615(18) 0.032(3) -0.0130(14) 0.034(3)
O006 0.0826(14) 0.152(3) 0.078(2) -0.044(2) -0.0220(10) 0.0761(15)
N007 0.0483(12) 0.112(3) 0.083(2) -0.054(2) -0.0269(11) 0.0562(16)
C10 0.0409(13) 0.0792(19) 0.0663(16) -0.0212(14) -0.0077(12) 0.0376(13)
C009 0.0412(13) 0.0633(16) 0.0711(17) -0.0142(13) 0.0000(11) 0.0326(12)
C11 0.0417(13) 0.0694(17) 0.0623(15) -0.0151(13) 0.0007(11) 0.0322(13)
C00B 0.0472(15) 0.093(2) 0.0755(19) -0.0364(17) -0.0173(13) 0.0485(15)
S1 0.0589(4) 0.1236(11) 0.0633(6) -0.0144(6) -0.0072(3) 0.0618(5)
C00D 0.0371(12) 0.0478(14) 0.0811(19) 0.0004(13) 0.0102(12) 0.0241(11)
C00E 0.0519(15) 0.095(3) 0.079(3) -0.036(3) -0.0178(13) 0.0473(17)
C00F 0.0466(14) 0.106(4) 0.079(3) -0.051(3) -0.0253(13) 0.0530(19)
C00G 0.0516(16) 0.102(4) 0.078(3) -0.041(3) -0.0207(13) 0.051(2)
C00H 0.0491(15) 0.101(2) 0.084(2) -0.0316(18) -0.0187(14) 0.0529(17)
C00I 0.0580(17) 0.120(3) 0.090(2) -0.058(2) -0.0327(16) 0.063(2)
C00J 0.093(3) 0.114(5) 0.092(4) -0.034(4) -0.0172(19) 0.057(3)
C00K 0.086(3) 0.101(4) 0.108(5) -0.040(4) -0.0198(18) 0.050(2)
C00L 0.157(6) 0.134(7) 0.103(5) -0.012(5) -0.006(2) 0.067(4)
C00M 0.147(6) 0.089(5) 0.126(6) -0.006(4) -0.003(2) 0.044(2)
O7 0.0913(17) 0.139(3) 0.126(3) 0.047(3) 0.0235(13) 0.0695(15)

loop_
_atom_type_symbol
_atom_type_description
_atom_type_scat_dispersion_real
_atom_type_scat_dispersion_imag
_atom_type_scat_source
C C 0.0033 0.0016 'International Tables Vol C Tables 4.2.6.8 and 6.1.1.4'
H H 0.0000 0.0000 'International Tables Vol C Tables 4.2.6.8 and 6.1.1.4'
N N 0.0061 0.0033 'International Tables Vol C Tables 4.2.6.8 and 6.1.1.4'
O O 0.0106 0.0060 'International Tables Vol C Tables 4.2.6.8 and 6.1.1.4'
S S 0.1246 0.1234 'International Tables Vol C Tables 4.2.6.8 and 6.1.1.4'
Zn Zn 0.2839 1.4301 'International Tables Vol C Tables 4.2.6.8 and 6.1.1.4'

loop_
_geom_angle_atom_site_label_1
_geom_angle_atom_site_label_2
_geom_angle_atom_site_label_3
_geom_angle
_geom_angle_site_symmetry_1
_geom_angle_site_symmetry_3
_geom_angle_publ_flag
O003 Zn01 Zn01 82.80(6) 23_565 19_566 ?
O003 Zn01 Zn01 82.80(6) . 19_566 ?
O003 Zn01 O003 88.20(13) . 23_565 ?
O003 Zn01 O004 87.87(9) . 5_556 ?
O003 Zn01 O004 158.73(9) . 19_566 ?
O003 Zn01 O004 158.73(9) 23_565 5_556 ?
O003 Zn01 O004 87.88(9) 23_565 19_566 ?
O004 Zn01 Zn01 75.97(6) 5_556 19_566 ?
O004 Zn01 Zn01 75.97(6) 19_566 19_566 ?
O004 Zn01 O004 88.24(13) 5_556 19_566 ?
O8 Zn01 Zn01 173.0(2) . 19_566 ?
O8 Zn01 O003 103.9(3) . . ?
O8 Zn01 O003 99.3(3) . 23_565 ?
O8 Zn01 O004 101.9(3) . 5_556 ?
O8 Zn01 O004 97.3(3) . 19_566 ?
C00D O003 Zn01 123.18(18) . . ?
C00D O004 Zn01 131.19(19) . 19_566 ?
C00B N007 C00B 123.1(3) . 22 ?
C00B N007 C00F 118.41(16) 22 . ?
C00B N007 C00F 118.41(16) . . ?
C11 C10 S1 118.7(2) . . ?
C00B C10 C11 121.5(2) . . ?
C00B C10 S1 119.3(2) . . ?
C11 C009 C00D 120.7(2) . . ?
C11 C009 C00H 118.7(2) . . ?
C00H C009 C00D 120.6(2) . . ?
C10 C11 H11 120.0 . . ?
C009 C11 C10 119.9(2) . . ?
C009 C11 H11 120.0 . . ?
N007 C00B C00I 120.5(3) . . ?
C10 C00B N007 122.1(2) . . ?
C10 C00B C00I 117.3(2) . . ?
O006 S1 C10 110.70(16) . 22 ?
O006 S1 C10 110.70(16) . . ?
O006 S1 O7 118.0(3) . . ?
C10 S1 C10 101.05(19) . 22 ?
O7 S1 C10 107.51(18) . 22 ?
O7 S1 C10 107.51(18) . . ?
O003 C00D O004 126.8(2) . . ?
O003 C00D C009 116.9(2) . . ?
O004 C00D C009 116.3(3) . . ?
C00F C00E C00G 118.2(5) 31 . ?
C00F C00E C00K 123.2(5) 31 . ?
C00K C00E C00G 118.6(5) . . ?
C00E C00F N007 118.1(5) 31 . ?
C00G C00F N007 118.2(5) . . ?
C00G C00F C00E 123.7(4) . 31 ?
C00F C00G C00E 118.1(5) . . ?
C00F C00G C00J 124.1(5) . . ?
C00J C00G C00E 117.8(6) . . ?
C009 C00H H00H 119.4 . . ?
C00I C00H C009 121.2(3) . . ?
C00I C00H H00H 119.4 . . ?
C00B C00I H00I 119.4 . . ?
C00H C00I C00B 121.2(3) . . ?
C00H C00I H00I 119.4 . . ?
C00G C00J H00J 118.7 . . ?
C00L C00J C00G 122.6(6) . . ?
C00L C00J H00J 118.7 . . ?
C00E C00K H00K 120.1 . . ?
C00M C00K C00E 119.9(6) . . ?
C00M C00K H00K 120.1 . . ?
C00J C00L H00L 119.5 . . ?
C00J C00L C00M 120.9(8) . . ?
C00M C00L H00L 119.5 . . ?
C00K C00M C00L 120.2(7) . . ?
C00K C00M H00M 119.9 . . ?
C00L C00M H00M 119.9 . . ?

loop_
_geom_bond_atom_site_label_1
_geom_bond_atom_site_label_2
_geom_bond_distance
_geom_bond_site_symmetry_2
_geom_bond_publ_flag
Zn01 Zn01 2.9760(7) 19_566 ?
Zn01 O003 2.0141(18) 23_565 ?
Zn01 O003 2.0141(18) . ?
Zn01 O004 2.0326(18) 5_556 ?
Zn01 O004 2.0324(17) 19_566 ?
Zn01 O8 2.001(4) . ?
O003 C00D 1.244(4) . ?
O004 C00D 1.252(3) . ?
O006 S1 1.407(4) . ?
N007 C00B 1.394(3) 22 ?
N007 C00B 1.394(3) . ?
N007 C00F 1.436(5) . ?
C10 C11 1.396(3) . ?
C10 C00B 1.394(4) . ?
C10 S1 1.737(3) . ?
C009 C11 1.386(4) . ?
C009 C00D 1.502(3) . ?
C009 C00H 1.401(4) . ?
C11 H11 0.9400 . ?
C00B C00I 1.410(4) . ?
S1 O7 1.454(5) . ?
C00E C00F 1.396(8) 31 ?
C00E C00G 1.435(6) . ?
C00E C00K 1.434(8) . ?
C00F C00G 1.380(7) . ?
C00G C00J 1.414(9) . ?
C00H H00H 0.9400 . ?
C00H C00I 1.358(4) . ?
C00I H00I 0.9400 . ?
C00J H00J 0.9400 . ?
C00J C00L 1.315(10) . ?
C00K H00K 0.9400 . ?
C00K C00M 1.371(10) . ?
C00L H00L 0.9400 . ?
C00L C00M 1.415(10) . ?
C00M H00M 0.9400 . ?

loop_
_geom_torsion_atom_site_label_1
_geom_torsion_atom_site_label_2
_geom_torsion_atom_site_label_3
_geom_torsion_atom_site_label_4
_geom_torsion
_geom_torsion_site_symmetry_1
_geom_torsion_site_symmetry_2
_geom_torsion_site_symmetry_3
_geom_torsion_site_symmetry_4
_geom_torsion_publ_flag
Zn01 O003 C00D O004 2.7(4) . . . . ?
Zn01 O003 C00D C009 -177.10(18) . . . . ?
Zn01 O004 C00D O003 -0.7(5) 19_566 . . . ?
Zn01 O004 C00D C009 179.13(19) 19_566 . . . ?
N007 C00B C00I C00H -177.3(4) . . . . ?
N007 C00F C00G C00E 180.000(2) . . . . ?
N007 C00F C00G C00J 0.000(2) . . . . ?
C10 C00B C00I C00H 1.9(6) . . . . ?
C009 C00H C00I C00B 1.3(6) . . . . ?
C11 C10 C00B N007 175.7(4) . . . . ?
C11 C10 C00B C00I -3.5(5) . . . . ?
C11 C10 S1 O006 -37.1(3) . . . . ?
C11 C10 S1 C10 -154.38(17) . . . 22 ?
C11 C10 S1 O7 93.1(3) . . . . ?
C11 C009 C00D O003 -2.0(4) . . . . ?
C11 C009 C00D O004 178.2(3) . . . . ?
C11 C009 C00H C00I -2.9(5) . . . . ?
C00B N007 C00B C10 -17.0(8) 22 . . . ?
C00B N007 C00B C00I 162.1(3) 22 . . . ?
C00B N007 C00F C00E 88.8(4) . . . 31 ?
C00B N007 C00F C00E -88.8(4) 22 . . 31 ?
C00B N007 C00F C00G -91.2(4) . . . . ?
C00B N007 C00F C00G 91.2(4) 22 . . . ?
C00B C10 C11 C009 1.8(5) . . . . ?
C00B C10 S1 O006 151.2(3) . . . . ?
C00B C10 S1 C10 33.9(4) . . . 22 ?
C00B C10 S1 O7 -78.7(3) . . . . ?
S1 C10 C11 C009 -169.7(2) . . . . ?
S1 C10 C00B N007 -12.8(5) . . . . ?
S1 C10 C00B C00I 168.1(3) . . . . ?
C00D C009 C11 C10 179.3(3) . . . . ?
C00D C009 C00H C00I 179.1(3) . . . . ?
C00E C00F C00G C00E 0.002(2) 31 . . . ?
C00E C00F C00G C00J 180.002(2) 31 . . . ?
C00E C00G C00J C00L 0.000(4) . . . . ?
C00E C00K C00M C00L 0.000(3) . . . . ?
C00F N007 C00B C10 165.4(4) . . . . ?
C00F N007 C00B C00I -15.5(7) . . . . ?
C00F C00E C00G C00F -0.002(2) 31 . . . ?
C00F C00E C00G C00J 179.998(2) 31 . . . ?
C00F C00E C00K C00M 180.002(2) 31 . . . ?
C00F C00G C00J C00L 180.000(3) . . . . ?
C00G C00E C00K C00M 0.000(2) . . . . ?
C00G C00J C00L C00M 0.000(3) . . . . ?
C00H C009 C11 C10 1.4(5) . . . . ?
C00H C009 C00D O003 175.9(3) . . . . ?
C00H C009 C00D O004 -3.9(4) . . . . ?
C00J C00L C00M C00K 0.000(3) . . . . ?
C00K C00E C00G C00F 180.000(2) . . . . ?
C00K C00E C00G C00J 0.000(3) . . . . ?

loop_
_platon_squeeze_void_nr
_platon_squeeze_void_average_x
_platon_squeeze_void_average_y
_platon_squeeze_void_average_z
_platon_squeeze_void_volume
_platon_squeeze_void_count_electrons
_platon_squeeze_void_content
1 -0.009 -0.013 -0.002 15922 2259 '54 C3H7NO'
